data_4328671
loop_
_publ_author_name
'Jun-ichi Nishigaki'
'Tsuyoshi Matsumoto'
'Kazuyuki Tatsumi'

_publ_contact_author_email i45100a@nucc.cc.nagoya-u.ac.jp
_publ_contact_author_fax +81-52-789-2943
_publ_contact_author_name 'Kazuyuki TATSUMI'
_publ_contact_author_phone +81-52-789-2474
_publ_section_title
;
 Coordination of Methyl Coenzyme M and Coenzyme M at Divalent and
 Trivalent Nickel Cyclams: Model Studies of Methyl Coenzyme M Reductase
 Active Site
;
_journal_name_full 'Inorganic Chemistry'
_journal_page_first 3690
_journal_page_last 3697
_journal_paper_doi 10.1021/ic202686x
_journal_volume 51
_journal_year 2012
_chemical_formula_moiety 'C14 H34 N4 Ni O6 S4 '
_chemical_formula_sum 'C14 H34 N4 Ni O6 S4'
_chemical_formula_weight 541.39
_space_group_IT_number 2
_symmetry_cell_setting triclinic
_symmetry_Int_Tables_number 2
_symmetry_space_group_name_Hall '-P 1'
_symmetry_space_group_name_H-M 'P -1'
_cell_angle_alpha 119.359(7)
_cell_angle_beta 96.713(4)
_cell_angle_gamma 90.824(3)
_cell_formula_units_Z 1
_cell_length_a 8.668(4)
_cell_length_b 8.680(5)
_cell_length_c 8.810(5)
_cell_measurement_reflns_used 1639
_cell_measurement_temperature 173.1
_cell_measurement_theta_max 27.5
_cell_measurement_theta_min 3.3
_cell_volume 571.8(5)
_computing_cell_refinement CrystalClear
_computing_data_collection CrystalClear
_computing_data_reduction CrystalStructure
_computing_publication_material 'CrystalStructure 3.8'
_computing_structure_refinement SHELXL
_computing_structure_solution SIR92
_diffrn_ambient_temperature 173
_diffrn_detector_area_resol_mean 7.31
_diffrn_measured_fraction_theta_full 0.952
_diffrn_measured_fraction_theta_max 0.952
_diffrn_measurement_device_type 'Rigaku Mercury'
_diffrn_measurement_method \w
_diffrn_radiation_type 'Mo K\a'
_diffrn_radiation_wavelength 0.71070
_diffrn_reflns_av_R_equivalents 0.017
_diffrn_reflns_limit_h_max 11
_diffrn_reflns_limit_h_min -11
_diffrn_reflns_limit_k_max 11
_diffrn_reflns_limit_k_min -9
_diffrn_reflns_limit_l_max 9
_diffrn_reflns_limit_l_min -10
_diffrn_reflns_number 4486
_diffrn_reflns_theta_full 27.48
_diffrn_reflns_theta_max 27.48
_exptl_absorpt_coefficient_mu 1.251
_exptl_absorpt_correction_T_max 0.882
_exptl_absorpt_correction_T_min 0.786
_exptl_absorpt_correction_type multi-scan
_exptl_absorpt_process_details 'Jacobson, R. (1998) Private communication'
_exptl_crystal_colour purple
_exptl_crystal_density_diffrn 1.572
_exptl_crystal_description block
_exptl_crystal_F_000 286.00
_exptl_crystal_size_max 0.20
_exptl_crystal_size_mid 0.15
_exptl_crystal_size_min 0.10
_refine_diff_density_max 0.67
_refine_diff_density_min -0.33
_refine_ls_extinction_method none
_refine_ls_goodness_of_fit_ref 1.068
_refine_ls_hydrogen_treatment refall
_refine_ls_number_parameters 139
_refine_ls_number_reflns 2493
_refine_ls_R_factor_gt 0.0330
_refine_ls_shift/su_max 0.0000
_refine_ls_structure_factor_coef Fsqd
_refine_ls_weighting_details 'w = 1/[\s^2^(Fo^2^)+(0.0253P)^2^+0.4533P] where P=(Fo^2^+2Fc^2^)/3'
_refine_ls_weighting_scheme calc
_refine_ls_wR_factor_ref 0.0688
_reflns_number_gt 2260
_reflns_number_total 2493
_reflns_threshold_expression F^2^>2.0\s(F^2^)
_cod_data_source_file ic202686x_si_001_2.cif
_cod_data_source_block Ni(cyclam)(HSCoM)2_4
_cod_original_formula_sum 'C14 H34 N4 Ni O6 S4 '
_cod_database_code 4328671

loop_
_symmetry_equiv_pos_site_id
_symmetry_equiv_pos_as_xyz
1 +X,+Y,+Z
2 -X,-Y,-Z

loop_
_atom_site_label
_atom_site_type_symbol
_atom_site_fract_x
_atom_site_fract_y
_atom_site_fract_z
_atom_site_U_iso_or_equiv
_atom_site_adp_type
_atom_site_occupancy
_atom_site_symmetry_multiplicity
_atom_site_calc_flag
_atom_site_refinement_flags
Ni(1) Ni 0.5000 1.0000 0.5000 0.01314(10) Uani 1.00 2 d S
S(1) S 0.26833(6) 0.66280(6) 0.18934(6) 0.01715(12) Uani 1.00 1 d .
S(2) S 0.03586(7) 0.68419(8) -0.27036(7) 0.02819(14) Uani 1.00 1 d .
O(1) O 0.36256(16) 0.83107(17) 0.25224(17) 0.0177(2) Uani 1.00 1 d .
O(2) O 0.13535(17) 0.6883(2) 0.28361(19) 0.0270(3) Uani 1.00 1 d .
O(3) O 0.36226(19) 0.52336(19) 0.1837(2) 0.0294(3) Uani 1.00 1 d .
N(1) N 0.38706(19) 1.2123(2) 0.5091(2) 0.0174(3) Uani 1.00 1 d .
N(2) N 0.67244(18) 1.0220(2) 0.3652(2) 0.0169(3) Uani 1.00 1 d .
C(1) C 0.3805(2) 1.2335(2) 0.3519(2) 0.0205(4) Uani 1.00 1 d .
C(2) C 0.5410(2) 1.2378(2) 0.2986(2) 0.0240(4) Uani 1.00 1 d .
C(3) C 0.6164(2) 1.0628(2) 0.2251(2) 0.0205(4) Uani 1.00 1 d .
C(4) C 0.7502(2) 0.8553(2) 0.3015(2) 0.0226(4) Uani 1.00 1 d .
C(5) C 0.7689(2) 0.8051(2) 0.4453(2) 0.0219(4) Uani 1.00 1 d .
C(6) C 0.1935(2) 0.5995(2) -0.0317(2) 0.0178(4) Uani 1.00 1 d .
C(7) C 0.0940(2) 0.7367(2) -0.0441(2) 0.0221(4) Uani 1.00 1 d .
H(1) H 0.4398 1.3149 0.6034 0.021 Uiso 1.00 1 c R
H(2) H 0.7450 1.1139 0.4465 0.020 Uiso 1.00 1 c R
H(3) H 0.3128 1.1340 0.2526 0.025 Uiso 1.00 1 c R
H(4) H 0.3331 1.3449 0.3762 0.025 Uiso 1.00 1 c R
H(5) H 0.5316 1.2759 0.2091 0.029 Uiso 1.00 1 c R
H(6) H 0.6112 1.3286 0.4028 0.029 Uiso 1.00 1 c R
H(7) H 0.5397 0.9662 0.1357 0.025 Uiso 1.00 1 c R
H(8) H 0.7052 1.0693 0.1667 0.025 Uiso 1.00 1 c R
H(9) H 0.8538 0.8715 0.2718 0.027 Uiso 1.00 1 c R
H(10) H 0.6870 0.7596 0.1941 0.027 Uiso 1.00 1 c R
H(11) H 0.8177 0.6915 0.4035 0.026 Uiso 1.00 1 c R
H(12) H 0.8368 0.8977 0.5504 0.026 Uiso 1.00 1 c R
H(13) H 0.1300 0.4847 -0.0858 0.021 Uiso 1.00 1 c R
H(14) H 0.2814 0.5825 -0.0993 0.021 Uiso 1.00 1 c R
H(15) H -0.0004 0.7436 0.0115 0.026 Uiso 1.00 1 c R
H(16) H 0.1535 0.8545 0.0218 0.026 Uiso 1.00 1 c R
H(17) H -0.053(3) 0.553(3) -0.310(3) 0.052(8) Uiso 1.00 1 c .

loop_
_atom_site_aniso_label
_atom_site_aniso_U_11
_atom_site_aniso_U_22
_atom_site_aniso_U_33
_atom_site_aniso_U_12
_atom_site_aniso_U_13
_atom_site_aniso_U_23
Ni(1) 0.01336(17) 0.01244(17) 0.01180(18) 0.00039(12) 0.00015(12) 0.00498(14)
S(1) 0.0205(2) 0.0151(2) 0.0134(2) -0.00411(18) -0.00288(18) 0.00642(19)
S(2) 0.0262(2) 0.0373(3) 0.0241(3) -0.0063(2) -0.0075(2) 0.0200(2)
O(1) 0.0196(6) 0.0156(6) 0.0144(6) -0.0051(5) -0.0035(5) 0.0062(5)
O(2) 0.0268(8) 0.0345(8) 0.0159(7) -0.0108(6) 0.0007(6) 0.0104(6)
O(3) 0.0390(9) 0.0187(7) 0.0268(8) 0.0002(6) -0.0096(6) 0.0114(6)
N(1) 0.0190(8) 0.0152(7) 0.0143(8) 0.0010(6) -0.0022(6) 0.0053(6)
N(2) 0.0167(7) 0.0173(8) 0.0131(8) -0.0009(6) 0.0002(6) 0.0051(6)
C(1) 0.0256(10) 0.0169(9) 0.0201(10) 0.0010(7) -0.0029(8) 0.0113(8)
C(2) 0.0306(11) 0.0213(10) 0.0230(11) -0.0040(8) -0.0011(8) 0.0143(9)
C(3) 0.0242(10) 0.0220(10) 0.0164(10) -0.0024(8) 0.0012(8) 0.0108(8)
C(4) 0.0205(10) 0.0243(10) 0.0184(10) 0.0069(8) 0.0063(8) 0.0062(8)
C(5) 0.0186(9) 0.0238(10) 0.0197(10) 0.0074(8) 0.0019(7) 0.0081(8)
C(6) 0.0207(9) 0.0165(9) 0.0117(9) -0.0023(7) -0.0006(7) 0.0041(7)
C(7) 0.0265(10) 0.0236(10) 0.0171(10) 0.0002(8) 0.0008(8) 0.0114(8)

loop_
_atom_type_symbol
_atom_type_description
_atom_type_scat_dispersion_real
_atom_type_scat_dispersion_imag
_atom_type_scat_source
C C 0.003 0.002
;
International Tables for Crystallography
(1992, Vol. C, Tables 4.2.6.8 and 6.1.1.4)
;
H H 0.000 0.000
;
International Tables for Crystallography
(1992, Vol. C, Table 6.1.1.4)
;
N N 0.006 0.003
;
International Tables for Crystallography
(1992, Vol. C, Tables 4.2.6.8 and 6.1.1.4)
;
O O 0.011 0.006
;
International Tables for Crystallography
(1992, Vol. C, Tables 4.2.6.8 and 6.1.1.4)
;
Ni Ni 0.339 1.112
;
International Tables for Crystallography
(1992, Vol. C, Tables 4.2.6.8 and 6.1.1.4)
;
S S 0.125 0.123
;
International Tables for Crystallography
(1992, Vol. C, Tables 4.2.6.8 and 6.1.1.4)
;

loop_
_geom_angle_atom_site_label_1
_geom_angle_atom_site_label_2
_geom_angle_atom_site_label_3
_geom_angle
_geom_angle_publ_flag
_geom_angle_site_symmetry_1
_geom_angle_site_symmetry_3
O(1) Ni(1) O(1) 180.00(8) yes . 2_676
O(1) Ni(1) N(1) 88.82(5) yes . .
O(1) Ni(1) N(1) 91.18(5) yes . 2_676
O(1) Ni(1) N(2) 88.28(5) yes . .
O(1) Ni(1) N(2) 91.72(5) yes . 2_676
O(1) Ni(1) N(1) 91.18(5) yes 2_676 .
O(1) Ni(1) N(1) 88.82(5) yes 2_676 2_676
O(1) Ni(1) N(2) 91.72(5) yes 2_676 .
O(1) Ni(1) N(2) 88.28(5) yes 2_676 2_676
N(1) Ni(1) N(1) 180.00(9) yes . 2_676
N(1) Ni(1) N(2) 94.38(7) yes . .
N(1) Ni(1) N(2) 85.62(7) yes . 2_676
N(1) Ni(1) N(2) 85.62(7) yes 2_676 .
N(1) Ni(1) N(2) 94.38(7) yes 2_676 2_676
N(2) Ni(1) N(2) 180.00(9) yes . 2_676
O(1) S(1) O(2) 111.78(8) yes . .
O(1) S(1) O(3) 112.43(8) yes . .
O(1) S(1) C(6) 103.67(10) yes . .
O(2) S(1) O(3) 113.94(11) yes . .
O(2) S(1) C(6) 107.15(9) yes . .
O(3) S(1) C(6) 107.07(9) yes . .
Ni(1) O(1) S(1) 130.39(10) yes . .
Ni(1) N(1) C(1) 116.63(11) yes . .
Ni(1) N(1) C(5) 105.36(15) yes . 2_676
C(1) N(1) C(5) 113.11(16) yes . 2_676
Ni(1) N(2) C(3) 114.51(12) yes . .
Ni(1) N(2) C(4) 105.70(15) yes . .
C(3) N(2) C(4) 113.61(15) yes . .
N(1) C(1) C(2) 112.55(18) yes . .
C(1) C(2) C(3) 115.2(2) yes . .
N(2) C(3) C(2) 111.41(16) yes . .
N(2) C(4) C(5) 108.79(16) yes . .
N(1) C(5) C(4) 108.67(17) yes 2_676 .
S(1) C(6) C(7) 112.30(12) yes . .
S(2) C(7) C(6) 112.22(12) yes . .
C(7) S(2) H(17) 95.0(15) no . .
Ni(1) N(1) H(1) 107.1 no . .
C(1) N(1) H(1) 107.1 no . .
C(5) N(1) H(1) 107.1 no 2_676 .
Ni(1) N(2) H(2) 107.6 no . .
C(3) N(2) H(2) 107.6 no . .
C(4) N(2) H(2) 107.6 no . .
N(1) C(1) H(3) 109.1 no . .
N(1) C(1) H(4) 109.1 no . .
C(2) C(1) H(3) 109.1 no . .
C(2) C(1) H(4) 109.1 no . .
H(3) C(1) H(4) 107.8 no . .
C(1) C(2) H(5) 108.5 no . .
C(1) C(2) H(6) 108.5 no . .
C(3) C(2) H(5) 108.5 no . .
C(3) C(2) H(6) 108.5 no . .
H(5) C(2) H(6) 107.5 no . .
N(2) C(3) H(7) 109.3 no . .
N(2) C(3) H(8) 109.3 no . .
C(2) C(3) H(7) 109.3 no . .
C(2) C(3) H(8) 109.3 no . .
H(7) C(3) H(8) 108.0 no . .
N(2) C(4) H(9) 109.9 no . .
N(2) C(4) H(10) 109.9 no . .
C(5) C(4) H(9) 109.9 no . .
C(5) C(4) H(10) 109.9 no . .
H(9) C(4) H(10) 108.3 no . .
N(1) C(5) H(11) 110.0 no 2_676 .
N(1) C(5) H(12) 110.0 no 2_676 .
C(4) C(5) H(11) 110.0 no . .
C(4) C(5) H(12) 110.0 no . .
H(11) C(5) H(12) 108.4 no . .
S(1) C(6) H(13) 109.1 no . .
S(1) C(6) H(14) 109.1 no . .
C(7) C(6) H(13) 109.1 no . .
C(7) C(6) H(14) 109.1 no . .
H(13) C(6) H(14) 107.9 no . .
S(2) C(7) H(15) 109.2 no . .
S(2) C(7) H(16) 109.2 no . .
C(6) C(7) H(15) 109.2 no . .
C(6) C(7) H(16) 109.2 no . .
H(15) C(7) H(16) 107.9 no . .

loop_
_geom_bond_atom_site_label_1
_geom_bond_atom_site_label_2
_geom_bond_distance
_geom_bond_publ_flag
_geom_bond_site_symmetry_2
Ni(1) O(1) 2.1301(11) yes .
Ni(1) O(1) 2.1301(11) yes 2_676
Ni(1) N(1) 2.0705(19) yes .
Ni(1) N(1) 2.0705(19) yes 2_676
Ni(1) N(2) 2.0758(19) yes .
Ni(1) N(2) 2.0758(19) yes 2_676
S(1) O(1) 1.4744(14) yes .
S(1) O(2) 1.4555(17) yes .
S(1) O(3) 1.4522(18) yes .
S(1) C(6) 1.778(2) yes .
S(2) C(7) 1.817(2) yes .
N(1) C(1) 1.479(3) yes .
N(1) C(5) 1.480(2) yes 2_676
N(2) C(3) 1.476(3) yes .
N(2) C(4) 1.478(2) yes .
C(1) C(2) 1.524(3) yes .
C(2) C(3) 1.522(3) yes .
C(4) C(5) 1.522(4) yes .
C(6) C(7) 1.520(3) yes .
S(2) H(17) 1.24(3) no .
N(1) H(1) 0.930 no .
N(2) H(2) 0.930 no .
C(1) H(3) 0.990 no .
C(1) H(4) 0.990 no .
C(2) H(5) 0.990 no .
C(2) H(6) 0.990 no .
C(3) H(7) 0.990 no .
C(3) H(8) 0.990 no .
C(4) H(9) 0.990 no .
C(4) H(10) 0.990 no .
C(5) H(11) 0.990 no .
C(5) H(12) 0.990 no .
C(6) H(13) 0.990 no .
C(6) H(14) 0.990 no .
C(7) H(15) 0.990 no .
C(7) H(16) 0.990 no .

loop_
_geom_contact_atom_site_label_1
_geom_contact_atom_site_label_2
_geom_contact_distance
_geom_contact_site_symmetry_2
S(2) O(2) 3.481(2) 2_565
S(2) C(3) 3.569(2) 2_675
O(2) S(2) 3.481(2) 2_565
O(2) C(5) 3.589(2) 1_455
O(2) C(6) 3.488(2) 2_565
O(3) C(1) 3.488(3) 1_545
O(3) C(2) 3.431(3) 1_545
C(1) O(3) 3.488(3) 1_565
C(2) O(3) 3.431(3) 1_565
C(3) S(2) 3.569(2) 2_675
C(4) C(6) 3.549(2) 2_665
C(5) O(2) 3.589(2) 1_655
C(6) O(2) 3.488(2) 2_565
C(6) C(4) 3.549(2) 2_665
S(1) H(13) 3.519 2_565
S(1) H(17) 3.23(3) 2_565
S(2) H(2) 3.514 2_675
S(2) H(3) 3.414 2_575
S(2) H(4) 3.195 2_575
S(2) H(6) 3.384 2_675
S(2) H(8) 2.814 2_675
S(2) H(11) 3.278 1_454
S(2) H(11) 3.215 2_665
S(2) H(12) 3.351 1_454
S(2) H(17) 3.26(2) 2_564
O(2) H(9) 2.952 1_455
O(2) H(11) 3.058 1_455
O(2) H(12) 3.591 1_455
O(2) H(13) 2.642 2_565
O(2) H(15) 3.433 2_565
O(2) H(17) 2.33(3) 2_565
O(3) H(4) 2.829 1_545
O(3) H(5) 2.703 1_545
O(3) H(10) 2.986 2_665
O(3) H(14) 3.299 2_665
O(3) H(15) 3.576 2_565
O(3) H(17) 3.20(3) 2_565
C(1) H(6) 3.321 2_686
C(1) H(17) 3.49(3) 2_575
C(2) H(1) 3.537 2_686
C(2) H(4) 3.391 2_686
C(2) H(7) 3.311 2_675
C(2) H(14) 3.337 2_675
C(3) H(5) 3.555 2_675
C(3) H(7) 3.194 2_675
C(3) H(16) 3.425 2_675
C(4) H(13) 2.907 2_665
C(4) H(14) 3.303 2_665
C(4) H(15) 3.326 1_655
C(5) H(13) 3.167 2_665
C(5) H(14) 3.224 2_665
C(6) H(5) 3.427 2_675
C(6) H(9) 3.553 2_665
C(6) H(10) 2.984 2_665
C(6) H(11) 2.987 2_665
C(6) H(13) 3.291 2_565
C(6) H(15) 3.486 2_565
C(7) H(8) 3.028 2_675
C(7) H(9) 3.418 1_455
C(7) H(13) 3.368 2_565
H(1) C(2) 3.537 2_686
H(1) H(4) 3.444 2_686
H(1) H(5) 3.088 2_686
H(1) H(6) 3.159 2_686
H(1) H(14) 3.018 1_566
H(2) S(2) 3.514 2_675
H(3) S(2) 3.414 2_575
H(3) H(7) 3.498 2_675
H(3) H(8) 3.201 2_675
H(3) H(17) 3.434 2_575
H(4) S(2) 3.195 2_575
H(4) O(3) 2.829 1_565
H(4) C(2) 3.391 2_686
H(4) H(1) 3.444 2_686
H(4) H(4) 3.595 2_686
H(4) H(5) 3.558 2_686
H(4) H(6) 2.527 2_686
H(4) H(17) 2.693 2_575
H(5) O(3) 2.703 1_565
H(5) C(3) 3.555 2_675
H(5) C(6) 3.427 2_675
H(5) H(1) 3.088 2_686
H(5) H(4) 3.558 2_686
H(5) H(7) 2.700 2_675
H(5) H(8) 3.558 2_675
H(5) H(14) 2.559 2_675
H(5) H(16) 3.464 2_675
H(6) S(2) 3.384 2_675
H(6) C(1) 3.321 2_686
H(6) H(1) 3.159 2_686
H(6) H(4) 2.527 2_686
H(6) H(6) 3.383 2_686
H(6) H(11) 3.598 1_565
H(6) H(14) 3.347 2_675
H(6) H(17) 3.457 1_666
H(7) C(2) 3.311 2_675
H(7) C(3) 3.194 2_675
H(7) H(3) 3.498 2_675
H(7) H(5) 2.700 2_675
H(7) H(7) 2.746 2_675
H(7) H(8) 3.090 2_675
H(8) S(2) 2.814 2_675
H(8) C(7) 3.028 2_675
H(8) H(3) 3.201 2_675
H(8) H(5) 3.558 2_675
H(8) H(7) 3.090 2_675
H(8) H(14) 3.357 2_675
H(8) H(16) 2.495 2_675
H(9) O(2) 2.952 1_655
H(9) C(6) 3.553 2_665
H(9) C(7) 3.418 1_655
H(9) H(12) 3.074 2_776
H(9) H(13) 2.713 2_665
H(9) H(14) 3.576 2_665
H(9) H(15) 2.512 1_655
H(9) H(16) 3.557 1_655
H(10) O(3) 2.986 2_665
H(10) C(6) 2.984 2_665
H(10) H(13) 2.528 2_665
H(10) H(14) 2.690 2_665
H(10) H(15) 3.280 1_655
H(11) S(2) 3.278 1_656
H(11) S(2) 3.215 2_665
H(11) O(2) 3.058 1_655
H(11) C(6) 2.987 2_665
H(11) H(6) 3.598 1_545
H(11) H(13) 2.549 2_665
H(11) H(14) 2.594 2_665
H(11) H(17) 3.382 1_656
H(11) H(17) 2.856 2_665
H(12) S(2) 3.351 1_656
H(12) O(2) 3.591 1_655
H(12) H(9) 3.074 2_776
H(13) S(1) 3.519 2_565
H(13) O(2) 2.642 2_565
H(13) C(4) 2.907 2_665
H(13) C(5) 3.167 2_665
H(13) C(6) 3.291 2_565
H(13) C(7) 3.368 2_565
H(13) H(9) 2.713 2_665
H(13) H(10) 2.528 2_665
H(13) H(11) 2.549 2_665
H(13) H(13) 2.802 2_565
H(13) H(15) 2.645 2_565
H(14) O(3) 3.299 2_665
H(14) C(2) 3.337 2_675
H(14) C(4) 3.303 2_665
H(14) C(5) 3.224 2_665
H(14) H(1) 3.018 1_544
H(14) H(5) 2.559 2_675
H(14) H(6) 3.347 2_675
H(14) H(8) 3.357 2_675
H(14) H(9) 3.576 2_665
H(14) H(10) 2.690 2_665
H(14) H(11) 2.594 2_665
H(15) O(2) 3.433 2_565
H(15) O(3) 3.576 2_565
H(15) C(4) 3.326 1_455
H(15) C(6) 3.486 2_565
H(15) H(9) 2.512 1_455
H(15) H(10) 3.280 1_455
H(15) H(13) 2.645 2_565
H(16) C(3) 3.425 2_675
H(16) H(5) 3.464 2_675
H(16) H(8) 2.495 2_675
H(16) H(9) 3.557 1_455
H(17) S(1) 3.23(3) 2_565
H(17) S(2) 3.26(2) 2_564
H(17) O(2) 2.33(3) 2_565
H(17) O(3) 3.20(3) 2_565
H(17) C(1) 3.49(3) 2_575
H(17) H(3) 3.434 2_575
H(17) H(4) 2.693 2_575
H(17) H(6) 3.457 1_444
H(17) H(11) 3.382 1_454
H(17) H(11) 2.856 2_665
H(17) H(17) 3.27(4) 2_564

loop_
_geom_torsion_atom_site_label_1
_geom_torsion_atom_site_label_2
_geom_torsion_atom_site_label_3
_geom_torsion_atom_site_label_4
_geom_torsion
_geom_torsion_site_symmetry_1
_geom_torsion_site_symmetry_3
_geom_torsion_site_symmetry_4
O(1) Ni(1) N(1) C(1) -50.56(12) . . .
O(1) Ni(1) N(1) C(5) 75.81(11) . . 2_676
N(1) Ni(1) O(1) S(1) -129.36(11) . . .
O(1) Ni(1) N(1) C(1) -129.44(12) . 2_676 2_676
O(1) Ni(1) N(1) C(5) 104.19(11) . 2_676 .
N(1) Ni(1) O(1) S(1) 50.64(11) 2_676 . .
O(1) Ni(1) N(2) C(3) 48.22(11) . . .
O(1) Ni(1) N(2) C(4) -77.62(11) . . .
N(2) Ni(1) O(1) S(1) 136.22(11) . . .
O(1) Ni(1) N(2) C(3) 131.78(11) . 2_676 2_676
O(1) Ni(1) N(2) C(4) -102.38(11) . 2_676 2_676
N(2) Ni(1) O(1) S(1) -43.78(11) 2_676 . .
O(1) Ni(1) N(1) C(1) 129.44(12) 2_676 . .
O(1) Ni(1) N(1) C(5) -104.19(11) 2_676 . 2_676
N(1) Ni(1) O(1) S(1) -50.64(11) . 2_676 2_676
O(1) Ni(1) N(1) C(1) 50.56(12) 2_676 2_676 2_676
O(1) Ni(1) N(1) C(5) -75.81(11) 2_676 2_676 .
N(1) Ni(1) O(1) S(1) 129.36(11) 2_676 2_676 2_676
O(1) Ni(1) N(2) C(3) -131.78(11) 2_676 . .
O(1) Ni(1) N(2) C(4) 102.38(11) 2_676 . .
N(2) Ni(1) O(1) S(1) 43.78(11) . 2_676 2_676
O(1) Ni(1) N(2) C(3) -48.22(11) 2_676 2_676 2_676
O(1) Ni(1) N(2) C(4) 77.62(11) 2_676 2_676 2_676
N(2) Ni(1) O(1) S(1) -136.22(11) 2_676 2_676 2_676
N(1) Ni(1) N(2) C(3) -40.47(11) . . .
N(1) Ni(1) N(2) C(4) -166.30(11) . . .
N(2) Ni(1) N(1) C(1) 37.62(12) . . .
N(2) Ni(1) N(1) C(5) 163.99(10) . . 2_676
N(1) Ni(1) N(2) C(3) -139.53(11) . 2_676 2_676
N(1) Ni(1) N(2) C(4) -13.70(11) . 2_676 2_676
N(2) Ni(1) N(1) C(1) -142.38(12) 2_676 . .
N(2) Ni(1) N(1) C(5) -16.01(10) 2_676 . 2_676
N(1) Ni(1) N(2) C(3) 139.53(11) 2_676 . .
N(1) Ni(1) N(2) C(4) 13.70(11) 2_676 . .
N(2) Ni(1) N(1) C(1) 142.38(12) . 2_676 2_676
N(2) Ni(1) N(1) C(5) 16.01(10) . 2_676 .
N(1) Ni(1) N(2) C(3) 40.47(11) 2_676 2_676 2_676
N(1) Ni(1) N(2) C(4) 166.30(11) 2_676 2_676 2_676
N(2) Ni(1) N(1) C(1) -37.62(12) 2_676 2_676 2_676
N(2) Ni(1) N(1) C(5) -163.99(10) 2_676 2_676 .
O(2) S(1) O(1) Ni(1) 66.49(13) . . .
O(3) S(1) O(1) Ni(1) -63.12(13) . . .
O(1) S(1) C(6) C(7) -60.20(17) . . .
C(6) S(1) O(1) Ni(1) -178.42(10) . . .
O(2) S(1) C(6) C(7) 58.14(18) . . .
O(3) S(1) C(6) C(7) -179.24(16) . . .
Ni(1) N(1) C(1) C(2) -53.43(18) . . .
Ni(1) N(1) C(5) C(4) 42.57(14) . 2_676 2_676
C(1) N(1) C(5) C(4) 171.07(14) . 2_676 2_676
C(5) N(1) C(1) C(2) -175.85(15) 2_676 . .
Ni(1) N(2) C(3) C(2) 59.81(18) . . .
Ni(1) N(2) C(4) C(5) -40.67(15) . . .
C(3) N(2) C(4) C(5) -167.05(15) . . .
C(4) N(2) C(3) C(2) -178.60(17) . . .
N(1) C(1) C(2) C(3) 69.4(2) . . .
C(1) C(2) C(3) N(2) -73.5(2) . . .
N(2) C(4) C(5) N(1) 57.74(18) . . 2_676
S(1) C(6) C(7) S(2) 173.51(11) . . .
